data_1518505
loop_
_publ_author_name
'Vummaleti, Sai V. C.'
'Nelson, David J.'
'Poater, Albert'
'G\'omez-Su\'arez, Adri\'an'
'Cordes, David B.'
'Slawin, Alexandra M. Z.'
'Nolan, Steven P.'
'Cavallo, Luigi'

_publ_section_title
;
 What can NMR spectroscopy of selenoureas and phosphinidenes teach us
 about the \p-accepting abilities of N-heterocyclic carbenes?
;
_journal_issue 3
_journal_name_full 'Chem. Sci.'
_journal_page_first 1895
_journal_paper_doi 10.1039/C4SC03264K
_journal_volume 6
_journal_year 2015
_chemical_formula_moiety 'C21 H24 N2 Se'
_chemical_formula_sum 'C21 H24 N2 Se'
_chemical_formula_weight 383.39
_chemical_name_systematic '[Se(IMes)]'
_space_group_crystal_system orthorhombic
_space_group_IT_number 60
_space_group_name_Hall '-P 2n 2ab'
_space_group_name_H-M_alt 'P b c n'
_symmetry_space_group_name_Hall '-P 2n 2ab'
_symmetry_space_group_name_H-M 'P b c n'
_atom_sites_solution_hydrogens geom
_atom_sites_solution_primary direct
_atom_sites_solution_secondary difmap
_audit_update_record
;
2014-09-17 deposited with the CCDC.
2015-01-02 downloaded from the CCDC.
;
_cell_angle_alpha 90.0000
_cell_angle_beta 90.0000
_cell_angle_gamma 90.0000
_cell_formula_units_Z 4
_cell_length_a 16.043(2)
_cell_length_b 7.3937(9)
_cell_length_c 16.055(2)
_cell_measurement_reflns_used 4164
_cell_measurement_temperature 173
_cell_measurement_theta_max 25.35
_cell_measurement_theta_min 2.54
_cell_volume 1904.4(4)
_computing_cell_refinement 'CrystalClear-SM Expert 2.1 b29'
_computing_data_collection 'CrystalClear-SM Expert 2.1 b29 (Rigaku, 2013)'
_computing_data_reduction 'CrystalClear-SM Expert 2.1 b29'
_computing_molecular_graphics 'CrystalStructure 4.1'
_computing_publication_material 'CrystalStructure 4.1 (Rigaku, 2014)'
_computing_structure_refinement 'SHELXL2013 (Sheldrick, 2008)'
_computing_structure_solution 'SHELXS2013 (Sheldrick, 2008)'
_diffrn_ambient_temperature 173
_diffrn_detector_area_resol_mean 5.811
_diffrn_measured_fraction_theta_full 1.000
_diffrn_measured_fraction_theta_max 0.997
_diffrn_measurement_device_type 'Rigaku XtaLAB P200'
_diffrn_measurement_method \w
_diffrn_radiation_type 'Mo K\a'
_diffrn_radiation_wavelength 0.71075
_diffrn_reflns_av_R_equivalents 0.0597
_diffrn_reflns_Laue_measured_fraction_full 1.000
_diffrn_reflns_Laue_measured_fraction_max 0.997
_diffrn_reflns_limit_h_max 19
_diffrn_reflns_limit_h_min -19
_diffrn_reflns_limit_k_max 8
_diffrn_reflns_limit_k_min -8
_diffrn_reflns_limit_l_max 19
_diffrn_reflns_limit_l_min -19
_diffrn_reflns_number 21284
_diffrn_reflns_point_group_measured_fraction_full 1.000
_diffrn_reflns_point_group_measured_fraction_max 0.997
_diffrn_reflns_theta_full 25.242
_diffrn_reflns_theta_max 25.383
_diffrn_reflns_theta_min 2.537
_diffrn_standards_number 0
_exptl_absorpt_coefficient_mu 1.976
_exptl_absorpt_correction_T_max 0.888
_exptl_absorpt_correction_T_min 0.749
_exptl_absorpt_correction_type multi-scan
_exptl_absorpt_process_details 'REQAB (Rigaku, 1998)'
_exptl_crystal_colour yellow
_exptl_crystal_density_diffrn 1.337
_exptl_crystal_density_method 'not measured'
_exptl_crystal_description prism
_exptl_crystal_F_000 792.00
_exptl_crystal_recrystallization_method 'Re-crystallisation from solvent: chloroform, pentane'
_exptl_crystal_size_max 0.150
_exptl_crystal_size_mid 0.060
_exptl_crystal_size_min 0.060
_refine_diff_density_max 2.44
_refine_diff_density_min -0.94
_refine_ls_extinction_method none
_refine_ls_goodness_of_fit_ref 1.106
_refine_ls_hydrogen_treatment constr
_refine_ls_number_parameters 113
_refine_ls_number_reflns 1745
_refine_ls_number_restraints 0
_refine_ls_R_factor_all 0.0791
_refine_ls_R_factor_gt 0.0686
_refine_ls_shift/su_max 0.000
_refine_ls_structure_factor_coef Fsqd
_refine_ls_weighting_details 'w = 1/[\s^2^(Fo^2^)+(0.1188P)^2^+2.6816P] where P=(Fo^2^+2Fc^2^)/3'
_refine_ls_weighting_scheme calc
_refine_ls_wR_factor_gt 0.1823
_refine_ls_wR_factor_ref 0.1917
_reflns_number_gt 1402
_reflns_number_total 1745
_reflns_threshold_expression F^2^>2.0\s(F^2^)
_cod_data_source_file c4sc03264k2.cif
_cod_data_source_block '[Se(IMes)]'
_cod_depositor_comments 'Adding full bibliography for 1518501--1518512.cif.'
_cod_original_cell_volume 1904.3(4)
_cod_database_code 1518505

loop_
_symmetry_equiv_pos_site_id
_space_group_symop_operation_xyz
1 +X,+Y,+Z
2 1/2-X,1/2+Y,+Z
3 +X,-Y,1/2+Z
4 1/2-X,1/2-Y,1/2+Z
5 -X,-Y,-Z
6 1/2+X,1/2-Y,-Z
7 -X,+Y,1/2-Z
8 1/2+X,1/2+Y,1/2-Z

loop_
_atom_site_label
_atom_site_type_symbol
_atom_site_fract_x
_atom_site_fract_y
_atom_site_fract_z
_atom_site_U_iso_or_equiv
_atom_site_adp_type
_atom_site_occupancy
_atom_site_site_symmetry_multiplicity
_atom_site_calc_flag
_atom_site_refinement_flags
Se1 Se 0.0 0.02035(9) 0.75 0.0442(3) Uani 1 4 d .
N2 N 0.0318(2) 0.3801(5) 0.6907(2) 0.0328(8) Uani 1 8 d .
C1 C 0.0 0.2686(9) 0.75 0.0328(13) Uani 1 4 d .
C3 C 0.0203(3) 0.5586(7) 0.7138(3) 0.0430(11) Uani 1 8 d .
C4 C 0.0737(3) 0.3210(6) 0.6159(2) 0.0316(9) Uani 1 8 d .
C5 C 0.0265(3) 0.2678(6) 0.5477(2) 0.0304(9) Uani 1 8 d .
C6 C 0.0694(3) 0.2126(6) 0.4773(3) 0.0327(9) Uani 1 8 d .
C7 C 0.1556(3) 0.2138(6) 0.4727(3) 0.0350(10) Uani 1 8 d .
C8 C 0.1999(3) 0.2716(7) 0.5424(3) 0.0434(11) Uani 1 8 d .
C9 C 0.1600(3) 0.3238(6) 0.6153(2) 0.0386(10) Uani 1 8 d .
C10 C -0.0671(3) 0.2711(6) 0.5490(3) 0.0392(10) Uani 1 8 d .
C11 C 0.1996(3) 0.1568(8) 0.3941(3) 0.0515(13) Uani 1 8 d .
C12 C 0.2088(3) 0.3798(9) 0.6914(3) 0.0591(15) Uani 1 8 d .
H3 H 0.03815 0.66219 0.68367 0.0516 Uiso 1 8 calc R
H6 H 0.03852 0.17237 0.43034 0.0392 Uiso 1 8 calc R
H8 H 0.25908 0.27535 0.54002 0.0520 Uiso 1 8 calc R
H10A H -0.08853 0.2152 0.49793 0.0470 Uiso 1 8 calc R
H10B H -0.08645 0.39655 0.55231 0.0470 Uiso 1 8 calc R
H10C H -0.08726 0.20359 0.59746 0.0470 Uiso 1 8 calc R
H11A H 0.20999 0.26316 0.35922 0.0618 Uiso 1 8 calc R
H11B H 0.16475 0.07048 0.36359 0.0618 Uiso 1 8 calc R
H11C H 0.25283 0.09949 0.40844 0.0618 Uiso 1 8 calc R
H12A H 0.19647 0.50633 0.70465 0.0709 Uiso 1 8 calc R
H12B H 0.26856 0.36638 0.68029 0.0709 Uiso 1 8 calc R
H12C H 0.19309 0.30291 0.73854 0.0709 Uiso 1 8 calc R

loop_
_atom_site_aniso_label
_atom_site_aniso_U_11
_atom_site_aniso_U_22
_atom_site_aniso_U_33
_atom_site_aniso_U_12
_atom_site_aniso_U_13
_atom_site_aniso_U_23
Se1 0.0702(6) 0.0331(5) 0.0294(5) 0.0000 0.0040(3) 0.0000
N2 0.0415(19) 0.0333(18) 0.0237(16) 0.0026(15) 0.0057(15) 0.0046(14)
C1 0.035(3) 0.037(3) 0.026(3) 0.0000 -0.001(2) 0.0000
C3 0.061(3) 0.041(3) 0.026(2) -0.002(2) 0.004(2) 0.001(2)
C4 0.037(2) 0.038(2) 0.0191(18) -0.0005(17) 0.0040(15) 0.0012(16)
C5 0.0290(19) 0.036(2) 0.026(2) -0.0005(16) 0.0008(16) 0.0047(17)
C6 0.034(2) 0.041(2) 0.0232(18) -0.0016(17) -0.0014(16) -0.0005(17)
C7 0.036(2) 0.041(2) 0.028(2) -0.0001(17) 0.0063(17) -0.0029(17)
C8 0.025(2) 0.068(3) 0.038(2) -0.003(2) 0.0024(17) -0.005(2)
C9 0.035(2) 0.054(3) 0.027(2) -0.0039(19) -0.0042(17) -0.0029(18)
C10 0.029(2) 0.048(3) 0.041(2) 0.0032(18) 0.0014(18) 0.000(2)
C11 0.043(3) 0.071(3) 0.040(3) -0.005(2) 0.015(2) -0.013(2)
C12 0.046(3) 0.091(4) 0.040(3) -0.001(3) -0.013(2) -0.014(3)

loop_
_atom_type_symbol
_atom_type_description
_atom_type_scat_dispersion_real
_atom_type_scat_dispersion_imag
_atom_type_scat_source
C C 0.0033 0.0016
;
International Tables for Crystallography
(Vol. C, Tables 4.2.6.8 and 6.1.1.4)
;
H H 0.0000 0.0000
;
International Tables for Crystallography
(Vol. C, Table 6.1.1.4)
;
N N 0.0061 0.0033
;
International Tables for Crystallography
(Vol. C, Tables 4.2.6.8 and 6.1.1.4)
;
Se Se -0.0929 2.2259
;
International Tables for Crystallography
(Vol. C, Tables 4.2.6.8 and 6.1.1.4)
;

loop_
_geom_angle_atom_site_label_1
_geom_angle_atom_site_label_2
_geom_angle_atom_site_label_3
_geom_angle
_geom_angle_publ_flag
_geom_angle_site_symmetry_1
_geom_angle_site_symmetry_3
C1 N2 C3 109.9(4) yes . .
C1 N2 C4 125.1(4) yes . .
C3 N2 C4 125.0(4) yes . .
Se1 C1 N2 127.3(3) yes . .
Se1 C1 N2 127.3(3) yes . 7_556
N2 C1 N2 105.3(5) yes . 7_556
N2 C3 C3 107.4(5) yes . 7_556
N2 C4 C5 119.2(4) yes . .
N2 C4 C9 117.8(3) yes . .
C5 C4 C9 123.0(4) yes . .
C4 C5 C6 117.2(4) yes . .
C4 C5 C10 122.0(4) yes . .
C6 C5 C10 120.8(4) yes . .
C5 C6 C7 122.6(4) yes . .
C6 C7 C8 117.9(4) yes . .
C6 C7 C11 120.8(4) yes . .
C8 C7 C11 121.3(4) yes . .
C7 C8 C9 121.8(4) yes . .
C4 C9 C8 117.5(4) yes . .
C4 C9 C12 121.2(4) yes . .
C8 C9 C12 121.3(4) yes . .
N2 C3 H3 126.290 no . .
C3 C3 H3 126.293 no 7_556 .
C5 C6 H6 118.719 no . .
C7 C6 H6 118.723 no . .
C7 C8 H8 119.112 no . .
C9 C8 H8 119.104 no . .
C5 C10 H10A 109.470 no . .
C5 C10 H10B 109.467 no . .
C5 C10 H10C 109.464 no . .
H10A C10 H10B 109.486 no . .
H10A C10 H10C 109.472 no . .
H10B C10 H10C 109.469 no . .
C7 C11 H11A 109.476 no . .
C7 C11 H11B 109.473 no . .
C7 C11 H11C 109.465 no . .
H11A C11 H11B 109.477 no . .
H11A C11 H11C 109.466 no . .
H11B C11 H11C 109.471 no . .
C9 C12 H12A 109.471 no . .
C9 C12 H12B 109.476 no . .
C9 C12 H12C 109.468 no . .
H12A C12 H12B 109.480 no . .
H12A C12 H12C 109.463 no . .
H12B C12 H12C 109.468 no . .

loop_
_geom_bond_atom_site_label_1
_geom_bond_atom_site_label_2
_geom_bond_distance
_geom_bond_publ_flag
_geom_bond_site_symmetry_2
Se1 C1 1.835(7) yes .
N2 C1 1.359(5) yes .
N2 C3 1.384(6) yes .
N2 C4 1.444(5) yes .
C3 C3 1.332(7) yes 7_556
C4 C5 1.387(5) yes .
C4 C9 1.385(6) yes .
C5 C6 1.385(6) yes .
C5 C10 1.502(6) yes .
C6 C7 1.384(6) yes .
C7 C8 1.394(6) yes .
C7 C11 1.506(6) yes .
C8 C9 1.389(6) yes .
C9 C12 1.508(6) yes .
C3 H3 0.950 no .
C6 H6 0.950 no .
C8 H8 0.950 no .
C10 H10A 0.980 no .
C10 H10B 0.980 no .
C10 H10C 0.980 no .
C11 H11A 0.980 no .
C11 H11B 0.980 no .
C11 H11C 0.980 no .
C12 H12A 0.980 no .
C12 H12B 0.980 no .
C12 H12C 0.980 no .

loop_
_geom_contact_atom_site_label_1
_geom_contact_atom_site_label_2
_geom_contact_distance
_geom_contact_publ_flag
_geom_contact_site_symmetry_2
Se1 C4 3.313(4) no .
Se1 C4 3.313(4) no 7_556
N2 C4 3.564(5) no 7_556
N2 C10 2.888(6) no .
N2 C12 2.840(6) no .
C1 C3 2.245(8) no 7_556
C1 C4 2.487(4) no 7_556
C1 C5 3.276(4) no .
C1 C5 3.276(4) no 7_556
C1 C9 3.381(4) no .
C1 C9 3.381(4) no 7_556
C1 C10 3.402(4) no .
C1 C10 3.402(4) no 7_556
C1 C12 3.575(5) no .
C1 C12 3.575(5) no 7_556
C3 C4 3.583(6) no 7_556
C3 C5 3.428(7) no .
C3 C9 3.246(7) no .
C3 C12 3.320(8) no .
C4 C7 2.764(6) no .
C5 C8 2.783(6) no .
C6 C9 2.774(6) no .
Se1 C3 3.478(6) no 1_545
Se1 C3 3.478(6) no 7_546
C3 Se1 3.478(6) no 1_565
C11 C12 3.582(7) no 4_554
C12 C11 3.582(7) no 4_555
Se1 H10C 3.1293 no .
Se1 H10C 3.1293 no 7_556
N2 H3 3.1113 no 7_556
N2 H10B 2.9235 no .
N2 H10C 2.7547 no .
N2 H12A 2.8112 no .
N2 H12C 2.7591 no .
C1 H3 3.1587 no .
C1 H3 3.1587 no 7_556
C1 H10B 3.5905 no .
C1 H10B 3.5905 no 7_556
C1 H10C 2.8615 no .
C1 H10C 2.8615 no 7_556
C1 H12C 3.1135 no .
C1 H12C 3.1135 no 7_556
C3 H10B 3.3308 no .
C3 H12A 2.8562 no .
C3 H12C 3.3787 no .
C4 H3 2.8060 no .
C4 H6 3.2246 no .
C4 H8 3.2318 no .
C4 H10A 3.3118 no .
C4 H10B 2.8199 no .
C4 H10C 2.7398 no .
C4 H12A 2.7911 no .
C4 H12B 3.3102 no .
C4 H12C 2.7508 no .
C6 H8 3.2382 no .
C6 H10A 2.5557 no .
C6 H10B 3.0909 no .
C6 H10C 3.1694 no .
C6 H11A 2.9694 no .
C6 H11B 2.6029 no .
C6 H11C 3.2524 no .
C8 H6 3.2374 no .
C8 H11A 2.9460 no .
C8 H11B 3.2819 no .
C8 H11C 2.6391 no .
C8 H12A 3.1306 no .
C8 H12B 2.5698 no .
C8 H12C 3.1594 no .
C9 H3 3.3594 no .
C10 H6 2.6510 no .
C11 H6 2.6517 no .
C11 H8 2.6768 no .
C12 H3 3.4455 no .
C12 H8 2.6738 no .
H3 H3 2.4565 no 7_556
H3 H10B 3.5073 no .
H3 H12A 2.8093 no .
H6 H10A 2.3307 no .
H6 H10B 3.2560 no .
H6 H10C 3.3651 no .
H6 H11A 3.0531 no .
H6 H11B 2.4118 no .
H6 H11C 3.4978 no .
H8 H11A 3.0090 no .
H8 H11B 3.5507 no .
H8 H11C 2.4826 no .
H8 H12A 3.3032 no .
H8 H12B 2.3553 no .
H8 H12C 3.3646 no .
H10C H12C 3.2178 no 7_556
Se1 H3 2.9191 no 1_545
Se1 H3 2.9191 no 7_546
Se1 H6 3.2856 no 3_555
Se1 H6 3.2856 no 5_556
Se1 H11B 3.2806 no 3_555
Se1 H11B 3.2806 no 5_556
C3 H6 3.1943 no 5_566
C4 H10B 3.4196 no 5_566
C5 H6 3.4361 no 5_556
C5 H10B 3.1078 no 5_566
C6 H3 3.2424 no 5_566
C6 H10A 3.2029 no 5_556
C6 H10B 2.9411 no 5_566
C6 H10C 3.3155 no 5_556
C7 H10A 3.3827 no 5_556
C7 H10B 3.1128 no 5_566
C7 H10C 3.4632 no 5_556
C7 H11C 3.3693 no 2_555
C8 H10A 3.4561 no 6_556
C8 H10B 3.4128 no 5_566
C8 H11C 3.3282 no 2_555
C9 H10B 3.5928 no 5_566
C9 H12A 3.5874 no 2_545
C10 H6 3.3272 no 5_556
C10 H8 3.1524 no 6_456
C10 H11B 3.2871 no 5_556
C10 H11C 3.1197 no 6_456
C11 H10B 3.5598 no 6_556
C11 H10C 3.2197 no 5_556
C11 H10C 3.5739 no 6_556
C11 H11A 3.2993 no 2_545
C11 H11C 3.3689 no 2_555
C11 H12B 3.4749 no 4_554
C11 H12C 3.0479 no 4_554
C12 H11A 3.1744 no 4_555
C12 H11B 3.4491 no 4_555
C12 H11C 3.5426 no 4_555
C12 H12A 3.1588 no 2_545
C12 H12C 3.5832 no 2_555
H3 Se1 2.9191 no 1_565
H3 C6 3.2424 no 5_566
H3 H6 2.5218 no 5_566
H3 H10A 3.1584 no 5_566
H3 H12B 3.4493 no 2_555
H6 Se1 3.2856 no 3_554
H6 C3 3.1943 no 5_566
H6 C5 3.4361 no 5_556
H6 C10 3.3272 no 5_556
H6 H3 2.5218 no 5_566
H6 H10A 3.1908 no 5_556
H6 H10B 3.2905 no 5_566
H6 H10C 2.9219 no 5_556
H8 C10 3.1524 no 6_556
H8 H10A 2.5205 no 6_556
H8 H10B 3.1549 no 6_556
H8 H10C 3.3125 no 6_556
H8 H11C 3.2004 no 2_555
H8 H12A 3.3839 no 2_545
H10A C6 3.2029 no 5_556
H10A C7 3.3827 no 5_556
H10A C8 3.4561 no 6_456
H10A H3 3.1584 no 5_566
H10A H6 3.1908 no 5_556
H10A H8 2.5205 no 6_456
H10A H11B 3.3014 no 5_556
H10A H11C 3.2579 no 6_456
H10B C4 3.4196 no 5_566
H10B C5 3.1078 no 5_566
H10B C6 2.9411 no 5_566
H10B C7 3.1128 no 5_566
H10B C8 3.4128 no 5_566
H10B C9 3.5928 no 5_566
H10B C11 3.5598 no 6_456
H10B H6 3.2905 no 5_566
H10B H8 3.1549 no 6_456
H10B H10B 3.5854 no 5_566
H10B H11A 3.5037 no 5_566
H10B H11C 2.6544 no 6_456
H10C C6 3.3155 no 5_556
H10C C7 3.4632 no 5_556
H10C C11 3.2197 no 5_556
H10C C11 3.5739 no 6_456
H10C H6 2.9219 no 5_556
H10C H8 3.3125 no 6_456
H10C H11A 3.3352 no 6_456
H10C H11B 2.4582 no 5_556
H10C H11C 3.4765 no 5_556
H10C H11C 2.9513 no 6_456
H11A C11 3.2993 no 2_555
H11A C12 3.1744 no 4_554
H11A H10B 3.5037 no 5_566
H11A H10C 3.3352 no 6_556
H11A H11B 3.0341 no 2_555
H11A H11C 2.6766 no 2_555
H11A H12A 3.0183 no 3_564
H11A H12A 3.5186 no 4_554
H11A H12B 3.0476 no 4_554
H11A H12C 2.5318 no 4_554
H11B Se1 3.2806 no 3_554
H11B C10 3.2871 no 5_556
H11B C12 3.4491 no 4_554
H11B H10A 3.3014 no 5_556
H11B H10C 2.4582 no 5_556
H11B H11A 3.0341 no 2_545
H11B H12A 3.4338 no 4_554
H11B H12B 3.1659 no 4_554
H11B H12C 3.4437 no 3_554
H11B H12C 3.1793 no 4_554
H11C C7 3.3693 no 2_545
H11C C8 3.3282 no 2_545
H11C C10 3.1197 no 6_556
H11C C11 3.3689 no 2_545
H11C C12 3.5426 no 4_554
H11C H8 3.2004 no 2_545
H11C H10A 3.2579 no 6_556
H11C H10B 2.6544 no 6_556
H11C H10C 3.4765 no 5_556
H11C H10C 2.9513 no 6_556
H11C H11A 2.6766 no 2_545
H11C H12A 3.4610 no 4_554
H11C H12C 2.9519 no 4_554
H12A C9 3.5874 no 2_555
H12A C12 3.1588 no 2_555
H12A H8 3.3839 no 2_555
H12A H11A 3.0183 no 3_565
H12A H11A 3.5186 no 4_555
H12A H11B 3.4338 no 4_555
H12A H11C 3.4610 no 4_555
H12A H12B 2.7485 no 2_555
H12A H12C 2.8712 no 2_555
H12B C11 3.4749 no 4_555
H12B H3 3.4493 no 2_545
H12B H11A 3.0476 no 4_555
H12B H11B 3.1659 no 4_555
H12B H12A 2.7485 no 2_545
H12B H12C 3.4162 no 2_555
H12C C11 3.0479 no 4_555
H12C C12 3.5832 no 2_545
H12C H11A 2.5318 no 4_555
H12C H11B 3.4437 no 3_555
H12C H11B 3.1793 no 4_555
H12C H11C 2.9519 no 4_555
H12C H12A 2.8712 no 2_545
H12C H12B 3.4162 no 2_545

loop_
_geom_torsion_atom_site_label_1
_geom_torsion_atom_site_label_2
_geom_torsion_atom_site_label_3
_geom_torsion_atom_site_label_4
_geom_torsion
_geom_torsion_publ_flag
_geom_torsion_site_symmetry_3
_geom_torsion_site_symmetry_4
C1 N2 C3 C3 -1.6(5) no . 7_556
C3 N2 C1 Se1 -179.4(3) no . .
C3 N2 C1 N2 0.6(3) no . 7_556
C1 N2 C4 C5 81.7(4) no . .
C1 N2 C4 C9 -99.6(4) no . .
C4 N2 C1 Se1 -1.3(4) no . .
C4 N2 C1 N2 178.7(3) no . 7_556
C3 N2 C4 C5 -100.4(5) no . .
C3 N2 C4 C9 78.3(5) no . .
C4 N2 C3 C3 -179.7(3) no . 7_556
N2 C3 C3 N2 1.9(5) no 7_556 7_556
N2 C4 C5 C6 179.9(3) no . .
N2 C4 C5 C10 0.5(6) no . .
N2 C4 C9 C8 -178.3(3) no . .
N2 C4 C9 C12 2.3(6) no . .
C5 C4 C9 C8 0.4(6) no . .
C5 C4 C9 C12 -179.0(4) no . .
C9 C4 C5 C6 1.2(6) no . .
C9 C4 C5 C10 -178.2(4) no . .
C4 C5 C6 C7 -1.7(6) no . .
C10 C5 C6 C7 177.7(3) no . .
C5 C6 C7 C8 0.6(6) no . .
C5 C6 C7 C11 -178.5(4) no . .
C6 C7 C8 C9 1.1(7) no . .
C11 C7 C8 C9 -179.7(4) no . .
C7 C8 C9 C4 -1.6(7) no . .
C7 C8 C9 C12 177.8(4) no . .
